data_2223994
loop_
_publ_author_name
'Deng, Shou-Heng'
'Wang, Hong-Mei'
'Chen, Ping'
'Ma, Jun-Kai'
'Cao, Feng-Jun'

_publ_section_title 3-Benzyl-6-isopropyl-5-phenoxy-3<i>H</i>-1,2,3-triazolo[4,5-<i>d</i>]pyrimidin-7(6<i>H</i>)-one
_journal_coeditor_code RZ2370
_journal_issue 11
_journal_name_full 'Acta Crystallographica Section E'
_journal_page_first o2730
_journal_page_last o2731
_journal_paper_doi 10.1107/S160053680904118X
_journal_volume 65
_journal_year 2009
_chemical_formula_iupac 'C20 H19 N5 O2'
_chemical_formula_moiety 'C20 H19 N5 O2'
_chemical_formula_sum 'C20 H19 N5 O2'
_chemical_formula_weight 361.40
_chemical_name_systematic
;3-Benzyl-6-isopropyl-5-phenoxy-3<i>H</i>-1,2,3-
triazolo[4,5-<i>d</i>]pyrimidin-7(6<i>H</i>)-one
;
_space_group_IT_number 14
_symmetry_cell_setting monoclinic
_symmetry_space_group_name_Hall '-P 2ybc'
_symmetry_space_group_name_H-M 'P 1 21/c 1'
_atom_sites_solution_hydrogens geom
_atom_sites_solution_primary direct
_atom_sites_solution_secondary difmap
_cell_angle_alpha 90.00
_cell_angle_beta 100.523(2)
_cell_angle_gamma 90.00
_cell_formula_units_Z 4
_cell_length_a 9.4585(13)
_cell_length_b 9.0846(12)
_cell_length_c 21.992(3)
_cell_measurement_reflns_used 3682
_cell_measurement_temperature 298(2)
_cell_measurement_theta_max 25.10
_cell_measurement_theta_min 2.43
_cell_volume 1857.9(4)
_computing_cell_refinement 'SAINT (Bruker, 2001)'
_computing_data_collection 'SMART (Bruker, 2001)'
_computing_data_reduction 'SAINT (Bruker, 2001)'
_computing_molecular_graphics 'PLATON (Spek, 2009)'
_computing_publication_material 'SHELXTL97 (Sheldrick, 2008)'
_computing_structure_refinement 'SHELXL97 (Sheldrick, 2008)'
_computing_structure_solution 'SHELXS97 (Sheldrick, 2008)'
_diffrn_ambient_temperature 298(2)
_diffrn_measured_fraction_theta_full 0.999
_diffrn_measured_fraction_theta_max 0.999
_diffrn_measurement_device_type 'Bruker SMART CCD area-detector'
_diffrn_measurement_method '\f and \w'
_diffrn_radiation_monochromator graphite
_diffrn_radiation_source 'fine-focus sealed tube'
_diffrn_radiation_type MoK\a
_diffrn_radiation_wavelength 0.71073
_diffrn_reflns_av_R_equivalents 0.0742
_diffrn_reflns_av_sigmaI/netI 0.0538
_diffrn_reflns_limit_h_max 11
_diffrn_reflns_limit_h_min -8
_diffrn_reflns_limit_k_max 11
_diffrn_reflns_limit_k_min -11
_diffrn_reflns_limit_l_max 27
_diffrn_reflns_limit_l_min -27
_diffrn_reflns_number 10907
_diffrn_reflns_theta_full 25.99
_diffrn_reflns_theta_max 25.99
_diffrn_reflns_theta_min 1.88
_exptl_absorpt_coefficient_mu 0.087
_exptl_absorpt_correction_T_max 0.9913
_exptl_absorpt_correction_T_min 0.9862
_exptl_absorpt_correction_type multi-scan
_exptl_absorpt_process_details '(SADABS; Sheldrick, 1996)'
_exptl_crystal_colour colourless
_exptl_crystal_density_diffrn 1.292
_exptl_crystal_density_method 'not measured'
_exptl_crystal_description block
_exptl_crystal_F_000 760
_exptl_crystal_size_max 0.16
_exptl_crystal_size_mid 0.13
_exptl_crystal_size_min 0.10
_refine_diff_density_max 0.186
_refine_diff_density_min -0.310
_refine_ls_extinction_method none
_refine_ls_goodness_of_fit_ref 1.142
_refine_ls_hydrogen_treatment constr
_refine_ls_matrix_type full
_refine_ls_number_parameters 246
_refine_ls_number_reflns 3655
_refine_ls_number_restraints 0
_refine_ls_restrained_S_all 1.142
_refine_ls_R_factor_all 0.0778
_refine_ls_R_factor_gt 0.0665
_refine_ls_shift/su_max 0.001
_refine_ls_shift/su_mean 0.000
_refine_ls_structure_factor_coef Fsqd
_refine_ls_weighting_details 'calc w=1/[\s^2^(Fo^2^)+(0.0685P)^2^+0.418P] where P=(Fo^2^+2Fc^2^)/3'
_refine_ls_weighting_scheme calc
_refine_ls_wR_factor_gt 0.1596
_refine_ls_wR_factor_ref 0.1671
_reflns_number_gt 3079
_reflns_number_total 3655
_reflns_threshold_expression I>2\s(I)
_cod_data_source_file rz2370.cif
_cod_data_source_block I
_cod_depositor_comments
;
The following automatic conversions were performed:
'_symmetry_cell_setting' value 'Monoclinic' changed to 'monoclinic'
according to '/home/saulius/struct/CIF-dictionaries/cif_core.dic'
dictionary named 'cif_core.dic' version 2.4.1 from 2010-06-29.

Automatic conversion script
Id: cif_fix_enum 1527 2010-12-29 10:47:43Z saulius 

The following automatic conversions were performed:

'_symmetry_cell_setting' value 'Monoclinic' changed to 'monoclinic'
according to /home/saulius/struct/CIF-dictionaries/cif_core.dic
dictionary named 'cif_core.dic' version 2.4.1 from 2010-06-29.

Automatic conversion script
Id: cif_fix_values 1715 2011-07-08 13:25:40Z adriana 
;
_cod_original_cell_volume 1858.0(4)
_cod_original_sg_symbol_H-M 'P 21/c'
_cod_database_code 2223994
_cod_database_fobs_code 2223994

loop_
_symmetry_equiv_pos_as_xyz
'x, y, z'
'-x, y+1/2, -z+1/2'
'-x, -y, -z'
'x, -y-1/2, z-1/2'

loop_
_atom_site_type_symbol
_atom_site_label
_atom_site_fract_x
_atom_site_fract_y
_atom_site_fract_z
_atom_site_U_iso_or_equiv
_atom_site_adp_type
_atom_site_calc_flag
_atom_site_refinement_flags
_atom_site_occupancy
_atom_site_disorder_assembly
_atom_site_disorder_group
C C1 0.3436(2) 0.4731(2) 0.22493(9) 0.0422(5) Uani d . 1 . .
C C2 0.3377(2) 0.4926(2) 0.28596(9) 0.0400(5) Uani d . 1 . .
C C3 0.4595(3) 0.3594(3) 0.38253(11) 0.0615(6) Uani d . 1 . .
H H3A 0.4907 0.2579 0.3884 0.074 Uiso calc R 1 . .
H H3B 0.3730 0.3701 0.4000 0.074 Uiso calc R 1 . .
C C4 0.5747(2) 0.4573(2) 0.41799(10) 0.0486(5) Uani d . 1 . .
C C5 0.5893(3) 0.6038(3) 0.40342(11) 0.0616(6) Uani d . 1 . .
H H5 0.5277 0.6448 0.3699 0.074 Uiso calc R 1 . .
C C6 0.6935(3) 0.6893(3) 0.43782(12) 0.0697(7) Uani d . 1 . .
H H6 0.7016 0.7878 0.4276 0.084 Uiso calc R 1 . .
C C7 0.7851(4) 0.6317(3) 0.48672(12) 0.0810(9) Uani d . 1 . .
H H7 0.8549 0.6906 0.5103 0.097 Uiso calc R 1 . .
C C8 0.7738(4) 0.4858(4) 0.50106(13) 0.0974(11) Uani d . 1 . .
H H8 0.8373 0.4450 0.5340 0.117 Uiso calc R 1 . .
C C9 0.6685(3) 0.3994(3) 0.46668(12) 0.0751(8) Uani d . 1 . .
H H9 0.6614 0.3006 0.4768 0.090 Uiso calc R 1 . .
C C10 0.2657(2) 0.5691(2) 0.17917(9) 0.0435(5) Uani d . 1 . .
C C11 0.1931(2) 0.6823(2) 0.26940(9) 0.0409(5) Uani d . 1 . .
C C12 0.0995(3) 0.7849(3) 0.16396(10) 0.0594(6) Uani d . 1 . .
H H12 0.1186 0.7635 0.1225 0.071 Uiso calc R 1 . .
C C13 -0.0597(3) 0.7597(3) 0.16099(13) 0.0810(9) Uani d . 1 . .
H H13A -0.0837 0.6606 0.1478 0.121 Uiso calc R 1 . .
H H13B -0.1133 0.8274 0.1321 0.121 Uiso calc R 1 . .
H H13C -0.0831 0.7751 0.2012 0.121 Uiso calc R 1 . .
C C14 0.1452(4) 0.9438(3) 0.17780(15) 0.0853(9) Uani d . 1 . .
H H14A 0.1002 0.9807 0.2105 0.128 Uiso calc R 1 . .
H H14B 0.1163 1.0025 0.1414 0.128 Uiso calc R 1 . .
H H14C 0.2478 0.9483 0.1903 0.128 Uiso calc R 1 . .
C C15 0.1523(3) 0.8427(2) 0.34770(9) 0.0479(5) Uani d . 1 . .
C C16 0.0476(3) 0.8378(3) 0.38311(12) 0.0635(7) Uani d . 1 . .
H H16 -0.0422 0.7977 0.3677 0.076 Uiso calc R 1 . .
C C17 0.0788(4) 0.8938(3) 0.44193(13) 0.0838(10) Uani d . 1 . .
H H17 0.0090 0.8917 0.4667 0.101 Uiso calc R 1 . .
C C18 0.2099(4) 0.9524(3) 0.46459(11) 0.0810(10) Uani d . 1 . .
H H18 0.2297 0.9888 0.5048 0.097 Uiso calc R 1 . .
C C19 0.3141(3) 0.9579(3) 0.42792(12) 0.0723(8) Uani d . 1 . .
H H19 0.4035 0.9991 0.4432 0.087 Uiso calc R 1 . .
C C20 0.2849(3) 0.9021(3) 0.36845(10) 0.0591(6) Uani d . 1 . .
H H20 0.3538 0.9049 0.3432 0.071 Uiso calc R 1 . .
N N1 0.4331(2) 0.3583(2) 0.21950(10) 0.0601(5) Uani d . 1 . .
N N2 0.4819(2) 0.3075(2) 0.27476(11) 0.0633(6) Uani d . 1 . .
N N3 0.42351(19) 0.38878(19) 0.31642(8) 0.0488(5) Uani d . 1 . .
N N4 0.26237(18) 0.59583(19) 0.31105(7) 0.0444(4) Uani d . 1 . .
N N5 0.18677(18) 0.67677(18) 0.20678(7) 0.0411(4) Uani d . 1 . .
O O1 0.26306(19) 0.56707(19) 0.12390(7) 0.0635(5) Uani d . 1 . .
O O2 0.11490(17) 0.79269(18) 0.28643(6) 0.0572(5) Uani d . 1 . .

loop_
_atom_site_aniso_label
_atom_site_aniso_U_11
_atom_site_aniso_U_22
_atom_site_aniso_U_33
_atom_site_aniso_U_12
_atom_site_aniso_U_13
_atom_site_aniso_U_23
C1 0.0411(11) 0.0384(10) 0.0493(11) -0.0012(8) 0.0138(9) -0.0112(8)
C2 0.0374(10) 0.0343(9) 0.0487(11) 0.0003(8) 0.0094(9) -0.0007(8)
C3 0.0607(15) 0.0502(13) 0.0711(16) 0.0003(11) 0.0051(12) 0.0202(11)
C4 0.0540(13) 0.0454(11) 0.0475(12) 0.0092(10) 0.0123(10) 0.0075(9)
C5 0.0682(16) 0.0488(13) 0.0632(15) 0.0028(12) 0.0000(12) 0.0114(11)
C6 0.091(2) 0.0526(14) 0.0628(16) -0.0057(14) 0.0072(14) 0.0002(11)
C7 0.106(2) 0.0769(19) 0.0526(15) -0.0154(17) -0.0042(15) -0.0061(13)
C8 0.125(3) 0.089(2) 0.0612(17) -0.006(2) -0.0294(18) 0.0158(15)
C9 0.100(2) 0.0570(15) 0.0616(15) 0.0009(15) -0.0032(15) 0.0169(12)
C10 0.0478(12) 0.0438(11) 0.0403(11) -0.0039(9) 0.0115(9) -0.0117(8)
C11 0.0415(11) 0.0433(11) 0.0387(10) 0.0057(9) 0.0089(8) -0.0045(8)
C12 0.0767(17) 0.0649(15) 0.0354(11) 0.0199(13) 0.0073(11) 0.0058(10)
C13 0.0683(18) 0.0792(18) 0.0812(19) 0.0162(15) -0.0237(15) -0.0102(15)
C14 0.095(2) 0.0628(17) 0.103(2) 0.0139(16) 0.0296(18) 0.0320(16)
C15 0.0629(14) 0.0431(11) 0.0394(11) 0.0186(10) 0.0133(10) -0.0029(8)
C16 0.0803(18) 0.0497(13) 0.0690(15) 0.0098(12) 0.0361(14) -0.0083(11)
C17 0.137(3) 0.0626(17) 0.0659(18) 0.0074(19) 0.0572(19) -0.0088(14)
C18 0.152(3) 0.0538(15) 0.0372(12) 0.0233(18) 0.0171(17) -0.0061(11)
C19 0.093(2) 0.0560(15) 0.0598(15) 0.0115(14) -0.0083(14) -0.0043(12)
C20 0.0656(16) 0.0636(15) 0.0489(13) 0.0154(13) 0.0126(11) 0.0025(11)
N1 0.0563(12) 0.0541(11) 0.0707(13) 0.0107(9) 0.0138(10) -0.0194(10)
N2 0.0584(13) 0.0452(11) 0.0843(15) 0.0133(9) 0.0081(11) -0.0134(10)
N3 0.0466(10) 0.0381(9) 0.0604(11) 0.0049(8) 0.0063(8) 0.0010(8)
N4 0.0486(10) 0.0474(10) 0.0387(9) 0.0117(8) 0.0121(7) 0.0014(7)
N5 0.0456(10) 0.0428(9) 0.0350(8) 0.0036(7) 0.0079(7) -0.0024(7)
O1 0.0826(12) 0.0719(11) 0.0383(8) 0.0049(9) 0.0172(8) -0.0126(7)
O2 0.0638(10) 0.0664(10) 0.0401(8) 0.0306(8) 0.0057(7) -0.0096(7)

loop_
_atom_type_symbol
_atom_type_description
_atom_type_scat_dispersion_real
_atom_type_scat_dispersion_imag
_atom_type_scat_source
C C 0.0033 0.0016 'International Tables Vol C Tables 4.2.6.8 and 6.1.1.4'
H H 0.0000 0.0000 'International Tables Vol C Tables 4.2.6.8 and 6.1.1.4'
N N 0.0061 0.0033 'International Tables Vol C Tables 4.2.6.8 and 6.1.1.4'
O O 0.0106 0.0060 'International Tables Vol C Tables 4.2.6.8 and 6.1.1.4'

loop_
_geom_angle_atom_site_label_1
_geom_angle_atom_site_label_2
_geom_angle_atom_site_label_3
_geom_angle_site_symmetry_1
_geom_angle_site_symmetry_3
_geom_angle
_geom_angle_publ_flag
N1 C1 C2 . . 108.83(19) ?
N1 C1 C10 . . 130.83(19) ?
C2 C1 C10 . . 120.31(18) ?
N3 C2 N4 . . 126.77(18) ?
N3 C2 C1 . . 105.72(17) ?
N4 C2 C1 . . 127.51(18) ?
N3 C3 C4 . . 115.02(18) ?
N3 C3 H3A . . 108.5 ?
C4 C3 H3A . . 108.5 ?
N3 C3 H3B . . 108.5 ?
C4 C3 H3B . . 108.5 ?
H3A C3 H3B . . 107.5 ?
C9 C4 C5 . . 118.3(2) ?
C9 C4 C3 . . 118.9(2) ?
C5 C4 C3 . . 122.7(2) ?
C6 C5 C4 . . 120.7(2) ?
C6 C5 H5 . . 119.7 ?
C4 C5 H5 . . 119.7 ?
C7 C6 C5 . . 120.7(2) ?
C7 C6 H6 . . 119.6 ?
C5 C6 H6 . . 119.6 ?
C6 C7 C8 . . 119.3(3) ?
C6 C7 H7 . . 120.3 ?
C8 C7 H7 . . 120.3 ?
C7 C8 C9 . . 120.2(3) ?
C7 C8 H8 . . 119.9 ?
C9 C8 H8 . . 119.9 ?
C4 C9 C8 . . 120.8(2) ?
C4 C9 H9 . . 119.6 ?
C8 C9 H9 . . 119.6 ?
O1 C10 C1 . . 127.61(19) ?
O1 C10 N5 . . 121.29(19) ?
C1 C10 N5 . . 111.10(16) ?
N4 C11 O2 . . 119.46(17) ?
N4 C11 N5 . . 127.95(18) ?
O2 C11 N5 . . 112.58(16) ?
N5 C12 C13 . . 110.9(2) ?
N5 C12 C14 . . 113.1(2) ?
C13 C12 C14 . . 113.3(2) ?
N5 C12 H12 . . 106.3 ?
C13 C12 H12 . . 106.3 ?
C14 C12 H12 . . 106.3 ?
C12 C13 H13A . . 109.5 ?
C12 C13 H13B . . 109.5 ?
H13A C13 H13B . . 109.5 ?
C12 C13 H13C . . 109.5 ?
H13A C13 H13C . . 109.5 ?
H13B C13 H13C . . 109.5 ?
C12 C14 H14A . . 109.5 ?
C12 C14 H14B . . 109.5 ?
H14A C14 H14B . . 109.5 ?
C12 C14 H14C . . 109.5 ?
H14A C14 H14C . . 109.5 ?
H14B C14 H14C . . 109.5 ?
C20 C15 C16 . . 122.6(2) ?
C20 C15 O2 . . 120.2(2) ?
C16 C15 O2 . . 117.0(2) ?
C15 C16 C17 . . 118.2(3) ?
C15 C16 H16 . . 120.9 ?
C17 C16 H16 . . 120.9 ?
C18 C17 C16 . . 121.1(3) ?
C18 C17 H17 . . 119.5 ?
C16 C17 H17 . . 119.5 ?
C17 C18 C19 . . 120.0(2) ?
C17 C18 H18 . . 120.0 ?
C19 C18 H18 . . 120.0 ?
C20 C19 C18 . . 119.8(3) ?
C20 C19 H19 . . 120.1 ?
C18 C19 H19 . . 120.1 ?
C15 C20 C19 . . 118.3(2) ?
C15 C20 H20 . . 120.9 ?
C19 C20 H20 . . 120.9 ?
N2 N1 C1 . . 108.03(18) ?
N1 N2 N3 . . 108.40(17) ?
C2 N3 N2 . . 109.02(18) ?
C2 N3 C3 . . 129.62(19) ?
N2 N3 C3 . . 121.34(19) ?
C11 N4 C2 . . 111.65(16) ?
C11 N5 C10 . . 121.45(16) ?
C11 N5 C12 . . 121.72(16) ?
C10 N5 C12 . . 116.81(16) ?
C11 O2 C15 . . 117.06(15) ?

loop_
_geom_bond_atom_site_label_1
_geom_bond_atom_site_label_2
_geom_bond_site_symmetry_2
_geom_bond_distance
_geom_bond_publ_flag
C1 N1 . 1.362(3) ?
C1 C2 . 1.365(3) ?
C1 C10 . 1.430(3) ?
C2 N3 . 1.341(2) ?
C2 N4 . 1.355(2) ?
C3 N3 . 1.456(3) ?
C3 C4 . 1.509(3) ?
C3 H3A . 0.9700 ?
C3 H3B . 0.9700 ?
C4 C9 . 1.365(3) ?
C4 C5 . 1.382(3) ?
C5 C6 . 1.369(3) ?
C5 H5 . 0.9300 ?
C6 C7 . 1.356(4) ?
C6 H6 . 0.9300 ?
C7 C8 . 1.371(4) ?
C7 H7 . 0.9300 ?
C8 C9 . 1.380(4) ?
C8 H8 . 0.9300 ?
C9 H9 . 0.9300 ?
C10 O1 . 1.211(2) ?
C10 N5 . 1.431(2) ?
C11 N4 . 1.291(2) ?
C11 O2 . 1.339(2) ?
C11 N5 . 1.368(2) ?
C12 N5 . 1.500(3) ?
C12 C13 . 1.513(4) ?
C12 C14 . 1.521(4) ?
C12 H12 . 0.9800 ?
C13 H13A . 0.9600 ?
C13 H13B . 0.9600 ?
C13 H13C . 0.9600 ?
C14 H14A . 0.9600 ?
C14 H14B . 0.9600 ?
C14 H14C . 0.9600 ?
C15 C20 . 1.365(3) ?
C15 C16 . 1.367(3) ?
C15 O2 . 1.405(2) ?
C16 C17 . 1.371(4) ?
C16 H16 . 0.9300 ?
C17 C18 . 1.358(5) ?
C17 H17 . 0.9300 ?
C18 C19 . 1.383(4) ?
C18 H18 . 0.9300 ?
C19 C20 . 1.383(3) ?
C19 H19 . 0.9300 ?
C20 H20 . 0.9300 ?
N1 N2 . 1.303(3) ?
N2 N3 . 1.369(3) ?

loop_
_geom_hbond_atom_site_label_D
_geom_hbond_atom_site_label_H
_geom_hbond_atom_site_label_A
_geom_hbond_site_symmetry_A
_geom_hbond_distance_DH
_geom_hbond_distance_HA
_geom_hbond_distance_DA
_geom_hbond_angle_DHA
C13 H13A Cg 2_545 0.96 2.75 3.696(3) 171

loop_
_geom_torsion_atom_site_label_1
_geom_torsion_atom_site_label_2
_geom_torsion_atom_site_label_3
_geom_torsion_atom_site_label_4
_geom_torsion_site_symmetry_1
_geom_torsion_site_symmetry_2
_geom_torsion_site_symmetry_3
_geom_torsion_site_symmetry_4
_geom_torsion
_geom_torsion_publ_flag
N1 C1 C2 N3 . . . . -0.2(2) ?
C10 C1 C2 N3 . . . . -178.61(18) ?
N1 C1 C2 N4 . . . . 179.23(19) ?
C10 C1 C2 N4 . . . . 0.8(3) ?
N3 C3 C4 C9 . . . . -145.0(2) ?
N3 C3 C4 C5 . . . . 35.3(3) ?
C9 C4 C5 C6 . . . . -1.3(4) ?
C3 C4 C5 C6 . . . . 178.5(2) ?
C4 C5 C6 C7 . . . . 0.3(4) ?
C5 C6 C7 C8 . . . . 0.9(5) ?
C6 C7 C8 C9 . . . . -1.2(6) ?
C5 C4 C9 C8 . . . . 1.0(4) ?
C3 C4 C9 C8 . . . . -178.8(3) ?
C7 C8 C9 C4 . . . . 0.2(5) ?
N1 C1 C10 O1 . . . . 0.3(4) ?
C2 C1 C10 O1 . . . . 178.4(2) ?
N1 C1 C10 N5 . . . . -178.9(2) ?
C2 C1 C10 N5 . . . . -0.8(3) ?
C20 C15 C16 C17 . . . . -0.7(4) ?
O2 C15 C16 C17 . . . . -176.3(2) ?
C15 C16 C17 C18 . . . . -0.1(4) ?
C16 C17 C18 C19 . . . . 0.8(4) ?
C17 C18 C19 C20 . . . . -0.8(4) ?
C16 C15 C20 C19 . . . . 0.7(3) ?
O2 C15 C20 C19 . . . . 176.16(19) ?
C18 C19 C20 C15 . . . . 0.1(4) ?
C2 C1 N1 N2 . . . . -0.1(2) ?
C10 C1 N1 N2 . . . . 178.1(2) ?
C1 N1 N2 N3 . . . . 0.3(2) ?
N4 C2 N3 N2 . . . . -179.02(19) ?
C1 C2 N3 N2 . . . . 0.4(2) ?
N4 C2 N3 C3 . . . . -0.5(3) ?
C1 C2 N3 C3 . . . . 178.9(2) ?
N1 N2 N3 C2 . . . . -0.5(2) ?
N1 N2 N3 C3 . . . . -179.14(19) ?
C4 C3 N3 C2 . . . . -80.8(3) ?
C4 C3 N3 N2 . . . . 97.6(2) ?
O2 C11 N4 C2 . . . . -178.81(18) ?
N5 C11 N4 C2 . . . . 1.8(3) ?
N3 C2 N4 C11 . . . . 178.18(19) ?
C1 C2 N4 C11 . . . . -1.1(3) ?
N4 C11 N5 C10 . . . . -2.1(3) ?
O2 C11 N5 C10 . . . . 178.45(17) ?
N4 C11 N5 C12 . . . . 179.2(2) ?
O2 C11 N5 C12 . . . . -0.2(3) ?
O1 C10 N5 C11 . . . . -177.88(19) ?
C1 C10 N5 C11 . . . . 1.4(3) ?
O1 C10 N5 C12 . . . . 0.9(3) ?
C1 C10 N5 C12 . . . . -179.87(18) ?
C13 C12 N5 C11 . . . . -69.5(3) ?
C14 C12 N5 C11 . . . . 59.1(3) ?
C13 C12 N5 C10 . . . . 111.8(2) ?
C14 C12 N5 C10 . . . . -119.6(2) ?
N4 C11 O2 C15 . . . . 22.9(3) ?
N5 C11 O2 C15 . . . . -157.54(18) ?
C20 C15 O2 C11 . . . . 62.1(3) ?
C16 C15 O2 C11 . . . . -122.2(2) ?

loop_
_cod_related_entry_id
_cod_related_entry_database
_cod_related_entry_code
1 ChemSpider 24743505
